data_4324280
loop_
_publ_author_name
'Ralph A. Zehnder'
'Christopher S. Wilson'
'Hunter T. Christy'
'Kenneth S. Harris'
'Varun Chauhan'
'Victor Schutz'
'Matthew Sullivan'
'Matthias Zeller'
'Frank R. Fronczek'
'Jacob A. Myers'
'Kyle Dammann'
'James Duck'
'Peter M. Smith'
'Antony Okuma'
'Kristin Johnson'
'Robert Sovesky'
'Cameron Stroudt'
'Robert A. Renn'

_publ_section_title
;
 Effect of Inclining Strain on the Crystal Lattice along an Extended
 Series of Lanthanide Hydroxysulfates Ln(OH)SO4 (Ln = Pr-Yb, except Pm)
;
_journal_name_full 'Inorganic Chemistry'
_journal_page_first 836
_journal_page_last 846
_journal_paper_doi 10.1021/ic101350f
_journal_volume 50
_journal_year 2011
_chemical_formula_sum 'H O5 S Sm'
_chemical_formula_weight 263.42
_chemical_name_systematic
; 
 ? 
;
_space_group_IT_number 14
_symmetry_cell_setting monoclinic
_symmetry_space_group_name_Hall '-P 2yn'
_symmetry_space_group_name_H-M 'P 1 21/n 1'
_atom_sites_solution_hydrogens geom
_atom_sites_solution_primary direct
_atom_sites_solution_secondary difmap
_audit_creation_method SHELXL-97
_cell_angle_alpha 90.00
_cell_angle_beta 106.456(3)
_cell_angle_gamma 90.00
_cell_formula_units_Z 4
_cell_length_a 4.4350(12)
_cell_length_b 12.301(3)
_cell_length_c 6.7780(19)
_cell_measurement_reflns_used 2019
_cell_measurement_temperature 100(2)
_cell_measurement_theta_max 30.82
_cell_measurement_theta_min 3.31
_cell_volume 354.63(16)
_computing_cell_refinement 'Apex2 v2009.7-0'
_computing_data_collection 'Apex2 v2009.7-0 (Bruker, 2009)'
_computing_data_reduction 'Apex2 v2009.7-0'
_computing_molecular_graphics 'SHELXTL 6.14'
_computing_publication_material 'SHELXTL 6.14'
_computing_structure_refinement 'SHELXTL 6.14'
_computing_structure_solution 'SHELXTL 6.14 (Bruker, 2000-2003; Sheldrick, 2008)'
_diffrn_ambient_temperature 100(2)
_diffrn_measured_fraction_theta_full 1.000
_diffrn_measured_fraction_theta_max 0.923
_diffrn_measurement_device_type 'Bruker AXS SMART APEX CCD diffractometer'
_diffrn_measurement_method '\w scans'
_diffrn_radiation_monochromator graphite
_diffrn_radiation_source 'fine-focus sealed tube'
_diffrn_radiation_type MoK\a
_diffrn_radiation_wavelength 0.71073
_diffrn_reflns_av_R_equivalents 0.0277
_diffrn_reflns_av_sigmaI/netI 0.0213
_diffrn_reflns_limit_h_max 6
_diffrn_reflns_limit_h_min -6
_diffrn_reflns_limit_k_max 16
_diffrn_reflns_limit_k_min -17
_diffrn_reflns_limit_l_max 9
_diffrn_reflns_limit_l_min -9
_diffrn_reflns_number 6160
_diffrn_reflns_theta_full 28.00
_diffrn_reflns_theta_max 31.38
_diffrn_reflns_theta_min 3.31
_diffrn_standards_number 0
_exptl_absorpt_coefficient_mu 17.027
_exptl_absorpt_correction_T_max 0.7462
_exptl_absorpt_correction_T_min 0.5428
_exptl_absorpt_correction_type multi-scan
_exptl_absorpt_process_details 'Apex2  v2009.7-0 (Bruker, 2009)'
_exptl_crystal_colour colourless
_exptl_crystal_density_diffrn 4.934
_exptl_crystal_description block
_exptl_crystal_F_000 476
_exptl_crystal_size_max 0.07
_exptl_crystal_size_mid 0.06
_exptl_crystal_size_min 0.04
_refine_diff_density_max 1.218
_refine_diff_density_min -1.812
_refine_diff_density_rms 0.265
_refine_ls_extinction_method none
_refine_ls_goodness_of_fit_ref 1.102
_refine_ls_hydrogen_treatment refxyz
_refine_ls_matrix_type full
_refine_ls_number_parameters 67
_refine_ls_number_reflns 1081
_refine_ls_number_restraints 1
_refine_ls_restrained_S_all 1.101
_refine_ls_R_factor_all 0.0228
_refine_ls_R_factor_gt 0.0196
_refine_ls_shift/su_max 0.002
_refine_ls_shift/su_mean 0.000
_refine_ls_structure_factor_coef Fsqd
_refine_ls_weighting_details 'calc w=1/[\s^2^(Fo^2^)+(0.0256P)^2^+0.4451P] where P=(Fo^2^+2Fc^2^)/3'
_refine_ls_weighting_scheme calc
_refine_ls_wR_factor_gt 0.0449
_refine_ls_wR_factor_ref 0.0458
_reflns_number_gt 1006
_reflns_number_total 1081
_reflns_threshold_expression I>2\s(I)
_cod_data_source_file ic101350f_si_009_03.cif
_cod_data_source_block SmOHSO4
_cod_original_cell_volume 354.62(17)
_cod_database_code 4324280

loop_
_symmetry_equiv_pos_as_xyz
'x, y, z'
'-x+1/2, y+1/2, -z+1/2'
'-x, -y, -z'
'x-1/2, -y-1/2, z-1/2'

loop_
_atom_site_label
_atom_site_type_symbol
_atom_site_fract_x
_atom_site_fract_y
_atom_site_fract_z
_atom_site_U_iso_or_equiv
_atom_site_adp_type
_atom_site_occupancy
_atom_site_symmetry_multiplicity
_atom_site_calc_flag
_atom_site_refinement_flags
Sm1 Sm 1.13900(4) 0.563117(14) 0.30163(3) 0.00383(7) Uani 1 1 d .
S1 S 0.9806(2) 0.85333(7) 0.39020(13) 0.00411(16) Uani 1 1 d .
O1 O 0.8609(6) 0.8335(2) 0.5657(4) 0.0079(5) Uani 1 1 d .
O2 O 1.2531(6) 0.9305(2) 0.4512(4) 0.0057(5) Uani 1 1 d .
O3 O 1.0912(6) 0.7520(2) 0.3219(4) 0.0082(5) Uani 1 1 d .
O4 O 0.7395(6) 0.9030(2) 0.2180(4) 0.0066(5) Uani 1 1 d .
O5 O 0.6930(6) 0.5838(2) 0.4591(4) 0.0063(5) Uani 1 1 d D
H5A H 0.698(12) 0.647(2) 0.504(7) 0.009 Uiso 1 1 d D

loop_
_atom_site_aniso_label
_atom_site_aniso_U_11
_atom_site_aniso_U_22
_atom_site_aniso_U_33
_atom_site_aniso_U_23
_atom_site_aniso_U_13
_atom_site_aniso_U_12
Sm1 0.00339(10) 0.00418(11) 0.00436(10) 0.00037(6) 0.00179(7) 0.00006(6)
S1 0.0043(4) 0.0042(4) 0.0042(4) -0.0003(3) 0.0020(3) -0.0001(3)
O1 0.0090(12) 0.0090(13) 0.0073(11) 0.0003(10) 0.0049(10) 0.0011(10)
O2 0.0044(12) 0.0043(12) 0.0086(12) 0.0000(9) 0.0024(10) -0.0004(8)
O3 0.0094(12) 0.0072(13) 0.0098(12) -0.0013(9) 0.0056(10) 0.0019(9)
O4 0.0068(12) 0.0067(12) 0.0052(11) 0.0018(10) 0.0001(9) 0.0014(9)
O5 0.0057(11) 0.0047(12) 0.0085(12) -0.0013(10) 0.0022(10) -0.0004(9)

loop_
_atom_type_symbol
_atom_type_description
_atom_type_scat_dispersion_real
_atom_type_scat_dispersion_imag
_atom_type_scat_source
O O 0.0106 0.0060 'International Tables Vol C Tables 4.2.6.8 and 6.1.1.4'
H H 0.0000 0.0000 'International Tables Vol C Tables 4.2.6.8 and 6.1.1.4'
S S 0.1246 0.1234 'International Tables Vol C Tables 4.2.6.8 and 6.1.1.4'
Sm Sm -0.1638 3.4418 'International Tables Vol C Tables 4.2.6.8 and 6.1.1.4'

loop_
_geom_angle_atom_site_label_1
_geom_angle_atom_site_label_2
_geom_angle_atom_site_label_3
_geom_angle
_geom_angle_site_symmetry_1
_geom_angle_site_symmetry_3
O3 Sm1 O5 88.10(9) . 1_655
O3 Sm1 O5 136.32(9) . 3_766
O5 Sm1 O5 72.35(10) 1_655 3_766
O3 Sm1 O1 65.41(9) . 4_675
O5 Sm1 O1 71.69(9) 1_655 4_675
O5 Sm1 O1 136.42(9) 3_766 4_675
O3 Sm1 O2 88.61(9) . 4_575
O5 Sm1 O2 139.21(9) 1_655 4_575
O5 Sm1 O2 131.44(8) 3_766 4_575
O1 Sm1 O2 70.05(9) 4_675 4_575
O3 Sm1 O2 136.36(9) . 2_745
O5 Sm1 O2 90.19(9) 1_655 2_745
O5 Sm1 O2 83.64(9) 3_766 2_745
O1 Sm1 O2 72.71(9) 4_675 2_745
O2 Sm1 O2 65.41(10) 4_575 2_745
O3 Sm1 O5 77.23(9) . .
O5 Sm1 O5 129.10(11) 1_655 .
O5 Sm1 O5 85.44(9) 3_766 .
O1 Sm1 O5 137.11(9) 4_675 .
O2 Sm1 O5 89.47(9) 4_575 .
O2 Sm1 O5 132.98(8) 2_745 .
O3 Sm1 O4 134.09(9) . 2_645
O5 Sm1 O4 132.61(9) 1_655 2_645
O5 Sm1 O4 62.02(9) 3_766 2_645
O1 Sm1 O4 137.76(8) 4_675 2_645
O2 Sm1 O4 73.36(8) 4_575 2_645
O2 Sm1 O4 73.40(9) 2_745 2_645
O5 Sm1 O4 61.16(9) . 2_645
O3 Sm1 O4 77.37(9) . 4_676
O5 Sm1 O4 71.39(8) 1_655 4_676
O5 Sm1 O4 59.59(9) 3_766 4_676
O1 Sm1 O4 127.50(8) 4_675 4_676
O2 Sm1 O4 146.47(8) 4_575 4_676
O2 Sm1 O4 142.15(8) 2_745 4_676
O5 Sm1 O4 57.94(8) . 4_676
O4 Sm1 O4 94.73(8) 2_645 4_676
O3 Sm1 Sm1 109.11(7) . 3_766
O5 Sm1 Sm1 103.72(7) 1_655 3_766
O5 Sm1 Sm1 43.91(6) 3_766 3_766
O1 Sm1 Sm1 172.56(6) 4_675 3_766
O2 Sm1 Sm1 115.71(6) 4_575 3_766
O2 Sm1 Sm1 113.62(6) 2_745 3_766
O5 Sm1 Sm1 41.53(6) . 3_766
O4 Sm1 Sm1 49.64(6) 2_645 3_766
O4 Sm1 Sm1 45.09(6) 4_676 3_766
O3 Sm1 Sm1 115.33(7) . 3_866
O5 Sm1 Sm1 36.20(6) 1_655 3_866
O5 Sm1 Sm1 36.15(6) 3_766 3_866
O1 Sm1 Sm1 104.75(7) 4_675 3_866
O2 Sm1 Sm1 151.51(6) 4_575 3_866
O2 Sm1 Sm1 86.18(6) 2_745 3_866
O5 Sm1 Sm1 109.95(6) . 3_866
O4 Sm1 Sm1 97.37(6) 2_645 3_866
O4 Sm1 Sm1 59.25(6) 4_676 3_866
Sm1 Sm1 Sm1 72.56(2) 3_766 3_866
O1 S1 O3 110.41(16) . .
O1 S1 O4 111.51(16) . .
O3 S1 O4 109.65(16) . .
O1 S1 O2 109.46(16) . .
O3 S1 O2 108.09(15) . .
O4 S1 O2 107.62(16) . .
S1 O1 Sm1 138.75(17) . 4_576
S1 O2 Sm1 124.20(15) . 4_676
S1 O2 Sm1 121.20(15) . 2_755
Sm1 O2 Sm1 114.59(10) 4_676 2_755
S1 O3 Sm1 155.37(17) . .
S1 O4 Sm1 132.57(16) . 2_655
S1 O4 Sm1 137.97(15) . 4_575
Sm1 O4 Sm1 85.27(8) 2_655 4_575
Sm1 O5 Sm1 107.65(10) 1_455 3_766
Sm1 O5 Sm1 129.10(11) 1_455 .
Sm1 O5 Sm1 94.56(9) 3_766 .
Sm1 O5 H5A 100(4) 1_455 .
Sm1 O5 H5A 119(3) 3_766 .
Sm1 O5 H5A 108(3) . .

loop_
_geom_bond_atom_site_label_1
_geom_bond_atom_site_label_2
_geom_bond_distance
_geom_bond_site_symmetry_2
Sm1 O3 2.341(3) .
Sm1 O5 2.399(3) 1_655
Sm1 O5 2.402(3) 3_766
Sm1 O1 2.457(3) 4_675
Sm1 O2 2.505(3) 4_575
Sm1 O2 2.508(3) 2_745
Sm1 O5 2.512(3) .
Sm1 O4 2.566(3) 2_645
Sm1 O4 2.761(3) 4_676
Sm1 Sm1 3.6112(8) 3_766
Sm1 Sm1 3.8751(8) 3_866
S1 O1 1.454(3) .
S1 O3 1.461(3) .
S1 O4 1.474(3) .
S1 O2 1.500(3) .
O1 Sm1 2.457(3) 4_576
O2 Sm1 2.505(3) 4_676
O2 Sm1 2.508(3) 2_755
O4 Sm1 2.566(3) 2_655
O4 Sm1 2.761(3) 4_575
O5 Sm1 2.399(3) 1_455
O5 Sm1 2.402(3) 3_766
O5 H5A 0.828(19) .

loop_
_geom_hbond_atom_site_label_D
_geom_hbond_atom_site_label_H
_geom_hbond_atom_site_label_A
_geom_hbond_distance_DH
_geom_hbond_distance_HA
_geom_hbond_distance_DA
_geom_hbond_angle_DHA
O5 H5A O1 0.828(19) 2.41(3) 3.194(4) 158(4)

loop_
_geom_torsion_atom_site_label_1
_geom_torsion_atom_site_label_2
_geom_torsion_atom_site_label_3
_geom_torsion_atom_site_label_4
_geom_torsion
_geom_torsion_site_symmetry_1
_geom_torsion_site_symmetry_4
O3 S1 O1 Sm1 178.1(2) . 4_576
O4 S1 O1 Sm1 -59.7(3) . 4_576
O2 S1 O1 Sm1 59.3(3) . 4_576
O1 S1 O2 Sm1 33.8(2) . 4_676
O3 S1 O2 Sm1 -86.49(19) . 4_676
O4 S1 O2 Sm1 155.15(16) . 4_676
O1 S1 O2 Sm1 -147.51(15) . 2_755
O3 S1 O2 Sm1 92.20(17) . 2_755
O4 S1 O2 Sm1 -26.2(2) . 2_755
O1 S1 O3 Sm1 15.9(5) . .
O4 S1 O3 Sm1 -107.4(4) . .
O2 S1 O3 Sm1 135.6(4) . .
O5 Sm1 O3 S1 -117.5(4) 1_655 .
O5 Sm1 O3 S1 -55.8(4) 3_766 .
O1 Sm1 O3 S1 171.8(4) 4_675 .
O2 Sm1 O3 S1 103.2(4) 4_575 .
O2 Sm1 O3 S1 154.2(4) 2_745 .
O5 Sm1 O3 S1 13.4(4) . .
O4 Sm1 O3 S1 38.2(5) 2_645 .
O4 Sm1 O3 S1 -46.1(4) 4_676 .
Sm1 Sm1 O3 S1 -13.6(4) 3_766 .
Sm1 Sm1 O3 S1 -92.8(4) 3_866 .
O1 S1 O4 Sm1 47.6(3) . 2_655
O3 S1 O4 Sm1 170.24(18) . 2_655
O2 S1 O4 Sm1 -72.4(2) . 2_655
O1 S1 O4 Sm1 -163.9(2) . 4_575
O3 S1 O4 Sm1 -41.3(3) . 4_575
O2 S1 O4 Sm1 76.0(3) . 4_575
O3 Sm1 O5 Sm1 103.17(15) . 1_455
O5 Sm1 O5 Sm1 180.0 1_655 1_455
O5 Sm1 O5 Sm1 -117.18(17) 3_766 1_455
O1 Sm1 O5 Sm1 73.72(19) 4_675 1_455
O2 Sm1 O5 Sm1 14.48(14) 4_575 1_455
O2 Sm1 O5 Sm1 -40.26(19) 2_745 1_455
O4 Sm1 O5 Sm1 -56.74(13) 2_645 1_455
O4 Sm1 O5 Sm1 -173.87(18) 4_676 1_455
Sm1 Sm1 O5 Sm1 -117.18(17) 3_766 1_455
Sm1 Sm1 O5 Sm1 -144.22(11) 3_866 1_455
O3 Sm1 O5 Sm1 -139.64(10) . 3_766
O5 Sm1 O5 Sm1 -62.82(17) 1_655 3_766
O5 Sm1 O5 Sm1 0.0 3_766 3_766
O1 Sm1 O5 Sm1 -169.10(9) 4_675 3_766
O2 Sm1 O5 Sm1 131.66(9) 4_575 3_766
O2 Sm1 O5 Sm1 76.93(13) 2_745 3_766
O4 Sm1 O5 Sm1 60.44(9) 2_645 3_766
O4 Sm1 O5 Sm1 -56.69(9) 4_676 3_766
Sm1 Sm1 O5 Sm1 -27.04(9) 3_866 3_766
